data_7036971
loop_
_publ_author_name
'Pascualini, M. E.'
'Stoian, S. A.'
'Ozarowski, A.'
'Di Russo, N. V.'
'Thuijs, A. E.'
'Abboud, K. A.'
'Christou, G.'
'Veige, A. S.'

_publ_section_title
;
 Synthesis and characterization of a family of M(2+) complexes supported
 by a trianionic ONO(3-) pincer-type ligand: towards the stabilization of
 high-spin square-planar complexes.
;
_journal_issue 46
_journal_name_full 'Dalton transactions (Cambridge, England : 2003)'
_journal_page_first 20207
_journal_page_last 20215
_journal_paper_doi 10.1039/c5dt03960f
_journal_volume 44
_journal_year 2015
_chemical_formula_sum 'C28 H32 Cl Co F12 Li2 N O6'
_chemical_formula_weight 814.80
_space_group_crystal_system monoclinic
_space_group_IT_number 14
_space_group_name_Hall '-P 2yn'
_space_group_name_H-M_alt 'P 1 21/n 1'
_symmetry_space_group_name_Hall '-P 2yn'
_symmetry_space_group_name_H-M 'P 1 21/n 1'
_atom_sites_solution_hydrogens geom
_audit_creation_method SHELXL-2013
_audit_update_record
;
2015-08-27 deposited with the CCDC.
2015-10-29 downloaded from the CCDC.
;
_cell_angle_alpha 90
_cell_angle_beta 98.473(2)
_cell_angle_gamma 90
_cell_formula_units_Z 4
_cell_length_a 13.7122(14)
_cell_length_b 14.9092(15)
_cell_length_c 17.2336(18)
_cell_measurement_reflns_used 4013
_cell_measurement_temperature 100(2)
_cell_measurement_theta_max 28.0
_cell_measurement_theta_min 2.0
_cell_volume 3484.7(6)
_computing_cell_refinement 'Bruker APEX2'
_computing_data_collection 'Bruker APEX2 (Bruker, 2008)'
_computing_data_reduction 'Bruker SAINT (Bruker, 2008)'
_computing_molecular_graphics 'SHELXL-2013 (Sheldrick, 2013)'
_computing_publication_material 'SHELXL-2013 (Sheldrick, 2013)'
_computing_structure_refinement 'SHELXL-2013 (Sheldrick, 2013)'
_computing_structure_solution 'SHELXL-2013 (Sheldrick, 2013)'
_diffrn_ambient_temperature 100(2)
_diffrn_measured_fraction_theta_full 1.000
_diffrn_measured_fraction_theta_max 1.000
_diffrn_measurement_device_type 'Bruker APEX-II DUO'
_diffrn_measurement_method 'phi and omega scans'
_diffrn_radiation_type MoK\a
_diffrn_radiation_wavelength 0.71073
_diffrn_reflns_av_R_equivalents 0.0438
_diffrn_reflns_av_unetI/netI 0.0387
_diffrn_reflns_laue_measured_fraction_full 1.000
_diffrn_reflns_laue_measured_fraction_max 1.000
_diffrn_reflns_limit_h_max 17
_diffrn_reflns_limit_h_min -17
_diffrn_reflns_limit_k_max 19
_diffrn_reflns_limit_k_min -19
_diffrn_reflns_limit_l_max 22
_diffrn_reflns_limit_l_min -21
_diffrn_reflns_number 48152
_diffrn_reflns_point_group_measured_fraction_full 1.000
_diffrn_reflns_point_group_measured_fraction_max 1.000
_diffrn_reflns_theta_full 25.242
_diffrn_reflns_theta_max 27.497
_diffrn_reflns_theta_min 1.776
_diffrn_source 'fine-focus sealed tube'
_exptl_absorpt_coefficient_mu 0.673
_exptl_absorpt_correction_T_max 0.9776
_exptl_absorpt_correction_T_min 0.9055
_exptl_absorpt_correction_type analytical
_exptl_absorpt_process_details 'based on measured indexed crystal faces, Bruker SHELXTL  v6.14 (Bruker 2008)'
_exptl_crystal_colour orange
_exptl_crystal_density_diffrn 1.553
_exptl_crystal_description plates
_exptl_crystal_F_000 1652
_exptl_crystal_size_max 0.232
_exptl_crystal_size_mid 0.192
_exptl_crystal_size_min 0.038
_refine_diff_density_max 0.837
_refine_diff_density_min -0.602
_refine_diff_density_rms 0.061
_refine_ls_extinction_method none
_refine_ls_goodness_of_fit_ref 1.044
_refine_ls_hydrogen_treatment constr
_refine_ls_matrix_type full
_refine_ls_number_parameters 465
_refine_ls_number_reflns 8024
_refine_ls_number_restraints 0
_refine_ls_restrained_S_all 1.044
_refine_ls_R_factor_all 0.0551
_refine_ls_R_factor_gt 0.0366
_refine_ls_shift/su_max 0.006
_refine_ls_shift/su_mean 0.000
_refine_ls_structure_factor_coef Fsqd
_refine_ls_weighting_details 'w=1/[\s^2^(Fo^2^)+(0.0511P)^2^+0.1460P] where P=(Fo^2^+2Fc^2^)/3'
_refine_ls_weighting_scheme calc
_refine_ls_wR_factor_gt 0.0888
_refine_ls_wR_factor_ref 0.0941
_reflns_Friedel_coverage 0.000
_reflns_number_gt 6014
_reflns_number_total 8024
_reflns_threshold_expression 'I > 2\s(I)'
_cod_data_source_file c5dt03960f2.cif
_cod_data_source_block pasc29
_cod_depositor_comments 'Adding full bibliography for 7036971--7036973.cif.'
_cod_original_cell_volume 3484.8(6)
_cod_database_code 7036971
_shelx_space_group_comment
; 
The symmetry employed for this shelxl refinement is uniquely defined 
by the following loop, which should always be used as a source of 
symmetry information in preference to the above space-group names. 
They are only intended as comments. 
;
_shelx_estimated_absorpt_t_min 0.859
_shelx_estimated_absorpt_t_max 0.975
_shelxl_version_number 2013-3

loop_
_space_group_symop_operation_xyz
'x, y, z'
'-x+1/2, y+1/2, -z+1/2'
'-x, -y, -z'
'x-1/2, -y-1/2, z-1/2'

loop_
_atom_site_label
_atom_site_type_symbol
_atom_site_fract_x
_atom_site_fract_y
_atom_site_fract_z
_atom_site_U_iso_or_equiv
_atom_site_adp_type
_atom_site_occupancy
_atom_site_site_symmetry_order
_atom_site_calc_flag
_atom_site_refinement_flags_posn
_atom_site_refinement_flags_adp
_atom_site_refinement_flags_occupancy
_atom_site_disorder_assembly
_atom_site_disorder_group
Co1 Co 0.17410(2) 0.80107(2) 0.10870(2) 0.01558(8) Uani 1 1 d . . . . .
F1 F -0.08059(9) 0.68227(10) 0.23051(7) 0.0342(3) Uani 1 1 d . . . . .
F2 F 0.06426(9) 0.66866(10) 0.19846(7) 0.0353(3) Uani 1 1 d . . . . .
F3 F 0.04044(10) 0.76130(11) 0.28918(7) 0.0428(4) Uani 1 1 d . . . . .
F4 F -0.1241(1) 0.93275(9) 0.13148(9) 0.0400(3) Uani 1 1 d . . . . .
F5 F -0.16713(9) 0.84198(10) 0.21828(8) 0.0380(4) Uani 1 1 d . . . . .
F6 F -0.03806(9) 0.92393(11) 0.24550(8) 0.0469(4) Uani 1 1 d . . . . .
F7 F 0.14368(9) 0.86179(9) -0.07592(8) 0.0321(3) Uani 1 1 d . . . . .
F8 F 0.28515(10) 0.92324(9) -0.07582(8) 0.0369(3) Uani 1 1 d . . . . .
F9 F 0.23698(11) 0.81865(9) -0.15877(7) 0.0367(3) Uani 1 1 d . . . . .
F10 F 0.43486(8) 0.69503(9) 0.01087(7) 0.0313(3) Uani 1 1 d . . . . .
F11 F 0.41650(9) 0.75686(9) -0.10360(7) 0.0320(3) Uani 1 1 d . . . . .
F12 F 0.44409(9) 0.83825(9) -0.00052(7) 0.0324(3) Uani 1 1 d . . . . .
Cl1 Cl 0.28113(4) 0.84880(4) 0.22304(3) 0.02499(12) Uani 1 1 d . . . . .
O1 O 0.06490(9) 0.85035(10) 0.15359(8) 0.0210(3) Uani 1 1 d . . . . .
O2 O 0.28363(9) 0.80657(9) 0.05091(8) 0.0187(3) Uani 1 1 d . . . . .
O3 O 0.15335(12) 1.04031(10) 0.15312(9) 0.0329(4) Uani 1 1 d . . . . .
O4 O 0.14223(12) 1.02835(10) 0.30479(8) 0.0313(4) Uani 1 1 d . . . . .
O5 O 0.44677(16) 0.97411(14) 0.12985(12) 0.0583(6) Uani 1 1 d . . . . .
O6 O 0.51654(13) 0.81641(17) 0.17687(12) 0.0614(6) Uani 1 1 d . . . . .
N1 N 0.09418(11) 0.72400(11) 0.03648(9) 0.0163(3) Uani 1 1 d . . . . .
Li1 Li 0.1272(3) 0.9393(2) 0.2193(2) 0.0265(8) Uani 1 1 d . . . . .
Li2 Li 0.3864(3) 0.8556(3) 0.1237(2) 0.0283(8) Uani 1 1 d . . . . .
C1 C -0.02086(14) 0.80340(14) 0.15678(11) 0.0190(4) Uani 1 1 d . . . . .
C2 C -0.06703(14) 0.76109(13) 0.07890(11) 0.0156(4) Uani 1 1 d . . . . .
C3 C -0.00877(13) 0.72634(13) 0.02340(11) 0.0154(4) Uani 1 1 d . . . . .
C4 C -0.06165(14) 0.69848(13) -0.04901(11) 0.0189(4) Uani 1 1 d . . . . .
H4A H -0.0255 0.6805 -0.0894 0.023 Uiso 1 1 calc R U . . .
C5 C -0.16358(15) 0.69598(14) -0.06410(11) 0.0208(4) Uani 1 1 d . . . . .
H5A H -0.1953 0.6757 -0.1137 0.025 Uiso 1 1 calc R U . . .
C6 C -0.22047(14) 0.72285(14) -0.00748(12) 0.0200(4) Uani 1 1 d . . . . .
C7 C -0.17010(14) 0.75593(13) 0.06202(11) 0.0177(4) Uani 1 1 d . . . . .
H7A H -0.2076 0.7764 0.1007 0.021 Uiso 1 1 calc R U . . .
C8 C -0.00007(15) 0.72874(17) 0.21892(12) 0.0271(5) Uani 1 1 d . . . . .
C9 C -0.08920(15) 0.87505(17) 0.18736(14) 0.0311(5) Uani 1 1 d . . . . .
C10 C -0.33161(15) 0.71658(17) -0.02048(14) 0.0315(5) Uani 1 1 d . . . . .
H10A H -0.3590 0.7647 0.0085 0.047 Uiso 1 1 calc R U . . .
H10B H -0.3518 0.6583 -0.0018 0.047 Uiso 1 1 calc R U . . .
H10C H -0.3562 0.7226 -0.0766 0.047 Uiso 1 1 calc R U . . .
C11 C 0.28291(13) 0.77348(14) -0.02423(11) 0.0173(4) Uani 1 1 d . . . . .
C12 C 0.22869(13) 0.68304(13) -0.04036(11) 0.0160(4) Uani 1 1 d . . . . .
C13 C 0.14177(13) 0.66239(13) -0.00783(11) 0.0164(4) Uani 1 1 d . . . . .
C14 C 0.10624(14) 0.57406(13) -0.01756(12) 0.0201(4) Uani 1 1 d . . . . .
H14A H 0.0521 0.5570 0.0079 0.024 Uiso 1 1 calc R U . . .
C15 C 0.14614(14) 0.51086(14) -0.06224(11) 0.0206(4) Uani 1 1 d . . . . .
H15A H 0.1188 0.4523 -0.0676 0.025 Uiso 1 1 calc R U . . .
C16 C 0.22676(15) 0.53296(14) -0.09957(11) 0.0206(4) Uani 1 1 d . . . . .
C17 C 0.26627(14) 0.61758(14) -0.08689(11) 0.0189(4) Uani 1 1 d . . . . .
H17A H 0.3221 0.6327 -0.1109 0.023 Uiso 1 1 calc R U . . .
C18 C 0.23723(15) 0.84470(15) -0.08404(12) 0.0246(5) Uani 1 1 d . . . . .
C19 C 0.39473(15) 0.76495(16) -0.03102(12) 0.0245(5) Uani 1 1 d . . . . .
C20 C 0.27067(16) 0.46593(15) -0.15067(13) 0.0272(5) Uani 1 1 d . . . . .
H20A H 0.3425 0.4731 -0.1436 0.041 Uiso 1 1 calc R U . . .
H20B H 0.2436 0.4763 -0.2058 0.041 Uiso 1 1 calc R U . . .
H20C H 0.2543 0.4049 -0.1357 0.041 Uiso 1 1 calc R U . . .
C21 C 0.1686(3) 1.12051(19) 0.19897(16) 0.0590(9) Uani 1 1 d . . . . .
H21A H 0.1057 1.1531 0.1984 0.071 Uiso 1 1 calc R U . . .
H21B H 0.2159 1.1604 0.1776 0.071 Uiso 1 1 calc R U . . .
C22 C 0.2090(3) 1.09224(19) 0.28101(16) 0.0585(9) Uani 1 1 d . . . . .
H22A H 0.2752 1.0652 0.2824 0.070 Uiso 1 1 calc R U . . .
H22B H 0.2148 1.1447 0.3166 0.070 Uiso 1 1 calc R U . . .
C23 C 0.10741(19) 1.05639(18) 0.07444(13) 0.0379(6) Uani 1 1 d . . . . .
H23A H 0.1490 1.0964 0.0483 0.057 Uiso 1 1 calc R U . . .
H23B H 0.0429 1.0844 0.0751 0.057 Uiso 1 1 calc R U . . .
H23C H 0.0988 0.9994 0.0460 0.057 Uiso 1 1 calc R U . . .
C24 C 0.1636(2) 1.00799(19) 0.38618(14) 0.0497(7) Uani 1 1 d . . . . .
H24A H 0.1570 1.0624 0.4169 0.075 Uiso 1 1 calc R U . . .
H24B H 0.2311 0.9851 0.3982 0.075 Uiso 1 1 calc R U . . .
H24C H 0.1173 0.9624 0.3995 0.075 Uiso 1 1 calc R U . . .
C25 C 0.5319(4) 0.9631(4) 0.1965(4) 0.0588(19) Uiso 0.555(8) 1 d . . P A 1
H25A H 0.5843 1.0062 0.1881 0.071 Uiso 0.555(8) 1 calc R U P A 1
H25B H 0.5083 0.9801 0.2461 0.071 Uiso 0.555(8) 1 calc R U P A 1
C26 C 0.5764(5) 0.8734(5) 0.2068(4) 0.0541(17) Uiso 0.555(8) 1 d . . P A 1
H26A H 0.6368 0.8710 0.1816 0.065 Uiso 0.555(8) 1 calc R U P A 1
H26B H 0.5953 0.8605 0.2634 0.065 Uiso 0.555(8) 1 calc R U P A 1
C27 C 0.4064(5) 1.0483(4) 0.1171(4) 0.0548(17) Uiso 0.555(8) 1 d . . P A 1
H27A H 0.3703 1.0635 0.1603 0.082 Uiso 0.555(8) 1 calc R U P A 1
H27B H 0.3604 1.0459 0.0679 0.082 Uiso 0.555(8) 1 calc R U P A 1
H27C H 0.4567 1.0941 0.1130 0.082 Uiso 0.555(8) 1 calc R U P A 1
C28 C 0.5501(5) 0.7182(5) 0.1940(4) 0.0599(18) Uiso 0.555(8) 1 d . . P A 1
H28A H 0.4981 0.6772 0.1706 0.090 Uiso 0.555(8) 1 calc R U P A 1
H28B H 0.5629 0.7086 0.2509 0.090 Uiso 0.555(8) 1 calc R U P A 1
H28C H 0.6104 0.7067 0.1714 0.090 Uiso 0.555(8) 1 calc R U P A 1
C25' C 0.5367(5) 0.9826(5) 0.1464(5) 0.054(2) Uiso 0.445(8) 1 d . . P A 2
H25C H 0.5524 1.0390 0.1760 0.065 Uiso 0.445(8) 1 calc R U P A 2
H25D H 0.5671 0.9854 0.0977 0.065 Uiso 0.445(8) 1 calc R U P A 2
C26' C 0.5733(5) 0.9109(6) 0.1909(5) 0.0492(19) Uiso 0.445(8) 1 d . . P A 2
H26C H 0.5752 0.9273 0.2467 0.059 Uiso 0.445(8) 1 calc R U P A 2
H26D H 0.6423 0.9015 0.1821 0.059 Uiso 0.445(8) 1 calc R U P A 2
C27' C 0.3897(6) 1.0535(5) 0.0773(6) 0.058(2) Uiso 0.445(8) 1 d . . P A 2
H27D H 0.3183 1.0447 0.0737 0.086 Uiso 0.445(8) 1 calc R U P A 2
H27E H 0.4083 1.0522 0.0245 0.086 Uiso 0.445(8) 1 calc R U P A 2
H27F H 0.4078 1.1116 0.1018 0.086 Uiso 0.445(8) 1 calc R U P A 2
C28' C 0.5567(8) 0.7549(8) 0.2120(6) 0.080(3) Uiso 0.445(8) 1 d . . P A 2
H28D H 0.5179 0.7002 0.1994 0.120 Uiso 0.445(8) 1 calc R U P A 2
H28E H 0.5628 0.7667 0.2685 0.120 Uiso 0.445(8) 1 calc R U P A 2
H28F H 0.6225 0.7472 0.1972 0.120 Uiso 0.445(8) 1 calc R U P A 2

loop_
_atom_site_aniso_label
_atom_site_aniso_U_11
_atom_site_aniso_U_22
_atom_site_aniso_U_33
_atom_site_aniso_U_23
_atom_site_aniso_U_13
_atom_site_aniso_U_12
Co1 0.01448(13) 0.01838(14) 0.01454(14) -0.00282(11) 0.00435(10) -0.00335(11)
F1 0.0277(7) 0.0509(9) 0.0248(7) 0.0101(6) 0.0065(5) -0.0107(6)
F2 0.0327(7) 0.0461(9) 0.0278(7) 0.0163(6) 0.0069(6) 0.0117(6)
F3 0.0328(7) 0.0818(12) 0.0134(6) -0.0012(7) 0.0019(5) -0.0155(7)
F4 0.0351(8) 0.0276(8) 0.0574(9) -0.0102(7) 0.0071(7) 0.0083(6)
F5 0.0198(6) 0.0625(10) 0.0343(8) -0.0206(7) 0.0126(6) -0.0035(6)
F6 0.0256(7) 0.0651(11) 0.0511(9) -0.0423(8) 0.0095(6) -0.0045(7)
F7 0.0238(6) 0.0327(8) 0.0391(8) 0.0116(6) 0.0020(6) 0.0017(5)
F8 0.0394(8) 0.0268(8) 0.0431(8) 0.0076(6) 0.0018(6) -0.0142(6)
F9 0.0487(8) 0.0440(9) 0.0169(7) 0.0053(6) 0.0030(6) -0.0061(7)
F10 0.0173(6) 0.0459(8) 0.0308(7) -0.0018(6) 0.0035(5) 0.0029(6)
F11 0.0287(7) 0.0468(8) 0.0245(7) -0.0090(6) 0.0167(5) -0.0138(6)
F12 0.0201(6) 0.0465(8) 0.0323(7) -0.0149(6) 0.0098(5) -0.0156(6)
Cl1 0.0214(2) 0.0355(3) 0.0173(2) -0.0050(2) 0.00045(19) -0.0016(2)
O1 0.0162(7) 0.0254(8) 0.0230(8) -0.0096(6) 0.0078(6) -0.0056(6)
O2 0.0156(6) 0.0255(8) 0.0156(7) -0.0051(6) 0.0046(5) -0.0051(6)
O3 0.0489(10) 0.0237(9) 0.0243(8) 0.0032(7) -0.0007(7) -0.0057(7)
O4 0.0492(10) 0.0222(8) 0.0208(8) -0.0032(6) -0.0007(7) -0.0045(7)
O5 0.0602(13) 0.0533(14) 0.0623(13) -0.0136(11) 0.0122(10) -0.0358(11)
O6 0.0298(10) 0.0880(17) 0.0595(13) -0.0355(12) -0.0160(9) 0.0203(10)
N1 0.0151(8) 0.0182(9) 0.0165(8) -0.0036(6) 0.0056(6) -0.0039(6)
Li1 0.034(2) 0.0222(19) 0.0235(19) -0.0045(15) 0.0042(15) -0.0060(16)
Li2 0.0208(18) 0.033(2) 0.031(2) -0.0058(16) 0.0012(15) -0.0058(15)
C1 0.0142(9) 0.0257(11) 0.0177(10) -0.0054(8) 0.0047(7) -0.0016(8)
C2 0.0180(9) 0.0152(10) 0.0134(9) 0.0005(7) 0.0020(7) -0.0025(7)
C3 0.0165(9) 0.0147(10) 0.0155(9) 0.0019(7) 0.0040(7) -0.0031(7)
C4 0.0239(10) 0.0195(10) 0.0139(9) 0.0003(8) 0.0052(8) -0.0034(8)
C5 0.025(1) 0.0215(11) 0.0141(10) 0.0018(8) -0.0023(8) -0.0025(9)
C6 0.0166(10) 0.0209(11) 0.0216(10) 0.0038(8) -0.0009(8) 0.0006(8)
C7 0.0176(9) 0.0191(11) 0.0167(10) 0.0013(8) 0.0032(8) 0.0014(8)
C8 0.0203(10) 0.0469(15) 0.0145(10) 0.0005(9) 0.0042(8) -0.0052(10)
C9 0.0198(11) 0.0402(14) 0.0339(13) -0.0178(11) 0.0066(9) -0.0024(10)
C10 0.0172(10) 0.0446(15) 0.0306(12) -0.0061(10) -0.0038(9) 0.0013(9)
C11 0.0141(9) 0.0225(11) 0.016(1) -0.0022(8) 0.0046(7) -0.0039(7)
C12 0.0159(9) 0.019(1) 0.0132(9) 0.0003(7) 0.0021(7) -0.0022(7)
C13 0.0160(9) 0.0194(10) 0.0139(9) -0.0010(7) 0.0028(7) -0.0015(8)
C14 0.0187(10) 0.0210(11) 0.0217(10) -0.0016(8) 0.0072(8) -0.0042(8)
C15 0.0232(10) 0.018(1) 0.0205(10) -0.0021(8) 0.0035(8) -0.0023(8)
C16 0.0222(10) 0.0217(11) 0.0182(10) 0.0000(8) 0.0043(8) 0.0036(8)
C17 0.0166(9) 0.0252(11) 0.0157(10) 0.0014(8) 0.0052(8) -0.0008(8)
C18 0.0261(11) 0.0255(12) 0.0224(11) 0.0014(9) 0.0042(9) -0.0095(9)
C19 0.0187(10) 0.0354(13) 0.0210(11) -0.0068(9) 0.0078(8) -0.0073(9)
C20 0.0302(12) 0.0250(12) 0.0287(12) -0.0048(9) 0.0116(10) 0.0015(9)
C21 0.113(3) 0.0256(15) 0.0365(16) 0.0020(12) 0.0032(16) -0.0189(16)
C22 0.098(2) 0.0351(16) 0.0381(16) -0.0016(12) -0.0035(15) -0.0359(16)
C23 0.0476(15) 0.0379(15) 0.0262(12) 0.0057(11) -0.0005(11) -0.0015(12)
C24 0.086(2) 0.0365(16) 0.0231(13) -0.0020(11) -0.0023(13) -0.0004(15)

loop_
_atom_type_symbol
_atom_type_description
_atom_type_scat_dispersion_real
_atom_type_scat_dispersion_imag
_atom_type_scat_source
C C 0.0033 0.0016 'International Tables Vol C Tables 4.2.6.8 and 6.1.1.4'
H H 0.0000 0.0000 'International Tables Vol C Tables 4.2.6.8 and 6.1.1.4'
Li Li -0.0003 0.0001 'International Tables Vol C Tables 4.2.6.8 and 6.1.1.4'
N N 0.0061 0.0033 'International Tables Vol C Tables 4.2.6.8 and 6.1.1.4'
O O 0.0106 0.0060 'International Tables Vol C Tables 4.2.6.8 and 6.1.1.4'
F F 0.0171 0.0103 'International Tables Vol C Tables 4.2.6.8 and 6.1.1.4'
Cl Cl 0.1484 0.1585 'International Tables Vol C Tables 4.2.6.8 and 6.1.1.4'
Co Co 0.3494 0.9721 'International Tables Vol C Tables 4.2.6.8 and 6.1.1.4'

loop_
_geom_angle_atom_site_label_1
_geom_angle_atom_site_label_2
_geom_angle_atom_site_label_3
_geom_angle
N1 Co1 O2 96.01(6)
N1 Co1 O1 94.90(6)
O2 Co1 O1 154.61(6)
N1 Co1 Cl1 159.91(5)
O2 Co1 Cl1 89.01(4)
O1 Co1 Cl1 88.55(4)
N1 Co1 Li1 133.03(9)
O2 Co1 Li1 124.62(8)
O1 Co1 Li1 38.43(8)
Cl1 Co1 Li1 54.73(8)
N1 Co1 Li2 132.41(8)
O2 Co1 Li2 37.82(8)
O1 Co1 Li2 131.57(8)
Cl1 Co1 Li2 51.40(7)
Li1 Co1 Li2 93.24(10)
C9 F6 Li1 108.40(14)
C19 F12 Li2 102.82(14)
Co1 Cl1 Li2 77.57(9)
Co1 Cl1 Li1 74.05(8)
Li2 Cl1 Li1 123.65(13)
C1 O1 Li1 130.83(16)
C1 O1 Co1 122.72(12)
Li1 O1 Co1 101.61(13)
C11 O2 Li2 131.35(16)
C11 O2 Co1 124.82(11)
Li2 O2 Co1 103.61(12)
C23 O3 C21 113.1(2)
C23 O3 Li1 126.17(18)
C21 O3 Li1 110.24(17)
C22 O4 C24 112.3(2)
C22 O4 Li1 103.70(18)
C24 O4 Li1 125.20(18)
C27 O5 C25 120.1(4)
C25' O5 C27' 116.1(5)
C25' O5 Li2 120.6(4)
C27 O5 Li2 128.6(3)
C25 O5 Li2 102.5(3)
C27' O5 Li2 117.8(3)
C26 O6 C28 114.1(4)
C28' O6 C26' 114.9(6)
C28' O6 Li2 141.8(6)
C26 O6 Li2 119.3(4)
C28 O6 Li2 126.3(3)
C26' O6 Li2 101.3(3)
C3 N1 C13 117.70(16)
C3 N1 Co1 123.90(12)
C13 N1 Co1 118.38(12)
O1 Li1 O3 107.45(18)
O1 Li1 O4 156.9(2)
O3 Li1 O4 84.78(16)
O1 Li1 F6 71.61(13)
O3 Li1 F6 116.46(19)
O4 Li1 F6 85.48(14)
O1 Li1 Cl1 86.63(14)
O3 Li1 Cl1 101.76(15)
O4 Li1 Cl1 110.46(17)
F6 Li1 Cl1 139.99(17)
O1 Li1 C22 165.6(2)
O3 Li1 C22 58.38(12)
O4 Li1 C22 30.91(9)
F6 Li1 C22 111.04(16)
Cl1 Li1 C22 98.39(15)
O1 Li1 Co1 39.96(8)
O3 Li1 Co1 94.87(13)
O4 Li1 Co1 161.28(19)
F6 Li1 Co1 111.09(13)
Cl1 Li1 Co1 51.22(7)
C22 Li1 Co1 137.00(15)
O2 Li2 O5 131.0(2)
O2 Li2 O6 136.8(2)
O5 Li2 O6 83.98(17)
O2 Li2 Cl1 89.39(14)
O5 Li2 Cl1 107.19(17)
O6 Li2 Cl1 104.77(18)
O2 Li2 F12 71.21(13)
O5 Li2 F12 87.29(15)
O6 Li2 F12 89.29(15)
Cl1 Li2 F12 160.56(17)
O2 Li2 C25 163.6(3)
O5 Li2 C25 33.13(17)
O6 Li2 C25 53.65(17)
Cl1 Li2 C25 100.0(2)
F12 Li2 C25 99.15(19)
O2 Li2 C26' 160.6(2)
O5 Li2 C26' 49.4(2)
O6 Li2 C26' 34.6(2)
Cl1 Li2 C26' 109.3(2)
F12 Li2 C26' 89.90(19)
O2 Li2 C25' 145.1(3)
O5 Li2 C25' 22.35(17)
O6 Li2 C25' 62.3(2)
Cl1 Li2 C25' 116.1(2)
F12 Li2 C25' 82.2(2)
C26' Li2 C25' 28.5(2)
O2 Li2 Co1 38.57(8)
O5 Li2 Co1 130.59(18)
O6 Li2 Co1 139.6(2)
Cl1 Li2 Co1 51.03(7)
F12 Li2 Co1 109.69(13)
C25 Li2 Co1 146.9(2)
C26' Li2 Co1 160.3(2)
C25' Li2 Co1 152.4(2)
O1 C1 C2 114.79(15)
O1 C1 C8 108.86(16)
C2 C1 C8 108.74(17)
O1 C1 C9 102.95(16)
C2 C1 C9 112.69(16)
C8 C1 C9 108.53(17)
C7 C2 C3 119.10(17)
C7 C2 C1 118.54(16)
C3 C2 C1 122.36(16)
N1 C3 C4 120.73(16)
N1 C3 C2 123.49(17)
C4 C3 C2 115.68(17)
C5 C4 C3 123.20(17)
C5 C4 H4A 118.4
C3 C4 H4A 118.4
C4 C5 C6 120.95(18)
C4 C5 H5A 119.5
C6 C5 H5A 119.5
C7 C6 C5 116.68(17)
C7 C6 C10 121.01(18)
C5 C6 C10 122.32(19)
C6 C7 C2 123.99(17)
C6 C7 H7A 118.0
C2 C7 H7A 118.0
F2 C8 F1 106.36(19)
F2 C8 F3 106.10(17)
F1 C8 F3 106.95(15)
F2 C8 C1 111.17(15)
F1 C8 C1 113.81(17)
F3 C8 C1 111.97(19)
F4 C9 F6 106.3(2)
F4 C9 F5 107.47(17)
F6 C9 F5 104.97(17)
F4 C9 C1 111.61(17)
F6 C9 C1 110.36(17)
F5 C9 C1 115.5(2)
C6 C10 H10A 109.5
C6 C10 H10B 109.5
H10A C10 H10B 109.5
C6 C10 H10C 109.5
H10A C10 H10C 109.5
H10B C10 H10C 109.5
O2 C11 C12 114.59(15)
O2 C11 C18 108.98(16)
C12 C11 C18 110.02(16)
O2 C11 C19 103.15(15)
C12 C11 C19 111.56(16)
C18 C11 C19 108.18(16)
C17 C12 C13 118.18(17)
C17 C12 C11 120.03(16)
C13 C12 C11 121.77(16)
C14 C13 N1 119.58(16)
C14 C13 C12 116.82(17)
N1 C13 C12 123.50(17)
C15 C14 C13 123.19(17)
C15 C14 H14A 118.4
C13 C14 H14A 118.4
C14 C15 C16 120.08(19)
C14 C15 H15A 120.0
C16 C15 H15A 120.0
C17 C16 C15 117.52(18)
C17 C16 C20 121.05(17)
C15 C16 C20 121.41(19)
C16 C17 C12 123.82(17)
C16 C17 H17A 118.1
C12 C17 H17A 118.1
F7 C18 F8 106.62(18)
F7 C18 F9 106.77(17)
F8 C18 F9 106.60(16)
F7 C18 C11 111.23(15)
F8 C18 C11 112.66(17)
F9 C18 C11 112.55(18)
F11 C19 F10 107.72(17)
F11 C19 F12 105.64(16)
F10 C19 F12 106.11(17)
F11 C19 C11 115.85(17)
F10 C19 C11 110.69(16)
F12 C19 C11 110.27(17)
C16 C20 H20A 109.5
C16 C20 H20B 109.5
H20A C20 H20B 109.5
C16 C20 H20C 109.5
H20A C20 H20C 109.5
H20B C20 H20C 109.5
O3 C21 C22 106.8(2)
O3 C21 H21A 110.4
C22 C21 H21A 110.4
O3 C21 H21B 110.4
C22 C21 H21B 110.4
H21A C21 H21B 108.6
O4 C22 C21 107.2(2)
O4 C22 Li1 45.39(12)
C21 C22 Li1 77.96(17)
O4 C22 H22A 110.3
C21 C22 H22A 110.3
Li1 C22 H22A 89.5
O4 C22 H22B 110.3
C21 C22 H22B 110.3
Li1 C22 H22B 154.8
H22A C22 H22B 108.5
O3 C23 H23A 109.5
O3 C23 H23B 109.5
H23A C23 H23B 109.5
O3 C23 H23C 109.5
H23A C23 H23C 109.5
H23B C23 H23C 109.5
O4 C24 H24A 109.5
O4 C24 H24B 109.5
H24A C24 H24B 109.5
O4 C24 H24C 109.5
H24A C24 H24C 109.5
H24B C24 H24C 109.5
C26 C25 O5 116.6(5)
C26 C25 Li2 77.4(4)
O5 C25 Li2 44.4(2)
C26 C25 H25A 108.1
O5 C25 H25A 108.1
Li2 C25 H25A 144.5
C26 C25 H25B 108.1
O5 C25 H25B 108.1
Li2 C25 H25B 103.7
H25A C25 H25B 107.3
O6 C26 C25 109.6(5)
O6 C26 H26A 109.7
C25 C26 H26A 109.7
O6 C26 H26B 109.7
C25 C26 H26B 109.7
H26A C26 H26B 108.2
O5 C27 H27A 109.5
O5 C27 H27B 109.5
H27A C27 H27B 109.5
O5 C27 H27C 109.5
H27A C27 H27C 109.5
H27B C27 H27C 109.5
O6 C28 H28A 109.5
O6 C28 H28B 109.5
H28A C28 H28B 109.5
O6 C28 H28C 109.5
H28A C28 H28C 109.5
H28B C28 H28C 109.5
O5 C25' C26' 108.8(6)
O5 C25' Li2 37.0(3)
C26' C25' Li2 75.5(4)
O5 C25' H25C 109.9
C26' C25' H25C 109.9
Li2 C25' H25C 138.6
O5 C25' H25D 109.9
C26' C25' H25D 109.9
Li2 C25' H25D 107.7
H25C C25' H25D 108.3
C25' C26' O6 118.1(6)
C25' C26' Li2 76.0(4)
O6 C26' Li2 44.1(2)
C25' C26' H26C 107.8
O6 C26' H26C 107.8
Li2 C26' H26C 111.6
C25' C26' H26D 107.8
O6 C26' H26D 107.8
Li2 C26' H26D 137.6
H26C C26' H26D 107.1
O5 C27' H27D 109.5
O5 C27' H27E 109.5
H27D C27' H27E 109.5
O5 C27' H27F 109.5
H27D C27' H27F 109.5
H27E C27' H27F 109.5
O6 C28' H28D 109.5
O6 C28' H28E 109.5
H28D C28' H28E 109.5
O6 C28' H28F 109.5
H28D C28' H28F 109.5
H28E C28' H28F 109.5

loop_
_geom_bond_atom_site_label_1
_geom_bond_atom_site_label_2
_geom_bond_distance
Co1 N1 1.9154(16)
Co1 O2 1.9223(12)
Co1 O1 1.9291(13)
Co1 Cl1 2.3855(6)
Co1 Li1 2.942(4)
Co1 Li2 2.996(3)
F1 C8 1.343(2)
F2 C8 1.340(3)
F3 C8 1.346(2)
F4 C9 1.327(3)
F5 C9 1.355(2)
F6 C9 1.349(2)
F6 Li1 2.385(4)
F7 C18 1.335(2)
F8 C18 1.340(2)
F9 C18 1.345(2)
F10 C19 1.339(3)
F11 C19 1.333(2)
F12 C19 1.351(2)
F12 Li2 2.404(4)
Cl1 Li2 2.398(4)
Cl1 Li1 2.498(4)
O1 C1 1.377(2)
O1 Li1 1.867(4)
O2 C11 1.384(2)
O2 Li2 1.890(4)
O3 C23 1.429(3)
O3 C21 1.432(3)
O3 Li1 1.955(4)
O4 C22 1.423(3)
O4 C24 1.423(3)
O4 Li1 1.971(4)
O5 C25' 1.230(7)
O5 C27 1.242(6)
O5 C25 1.522(7)
O5 C27' 1.620(9)
O5 Li2 1.948(4)
O6 C28' 1.188(11)
O6 C26 1.240(7)
O6 C28 1.550(8)
O6 C26' 1.610(8)
O6 Li2 1.971(4)
N1 C3 1.397(2)
N1 C13 1.414(2)
Li1 C22 2.690(4)
Li2 C25 2.719(7)
Li2 C26' 2.777(8)
Li2 C25' 2.784(8)
C1 C2 1.533(3)
C1 C8 1.542(3)
C1 C9 1.563(3)
C2 C7 1.402(3)
C2 C3 1.431(3)
C3 C4 1.410(3)
C4 C5 1.384(3)
C4 H4A 0.9500
C5 C6 1.395(3)
C5 H5A 0.9500
C6 C7 1.382(3)
C6 C10 1.510(3)
C7 H7A 0.9500
C10 H10A 0.9800
C10 H10B 0.9800
C10 H10C 0.9800
C11 C12 1.545(3)
C11 C18 1.547(3)
C11 C19 1.560(3)
C12 C17 1.408(3)
C12 C13 1.423(2)
C13 C14 1.406(3)
C14 C15 1.380(3)
C14 H14A 0.9500
C15 C16 1.398(3)
C15 H15A 0.9500
C16 C17 1.378(3)
C16 C20 1.514(3)
C17 H17A 0.9500
C20 H20A 0.9800
C20 H20B 0.9800
C20 H20C 0.9800
C21 C22 1.501(4)
C21 H21A 0.9900
C21 H21B 0.9900
C22 H22A 0.9900
C22 H22B 0.9900
C23 H23A 0.9800
C23 H23B 0.9800
C23 H23C 0.9800
C24 H24A 0.9800
C24 H24B 0.9800
C24 H24C 0.9800
C25 C26 1.470(9)
C25 H25A 0.9900
C25 H25B 0.9900
C26 H26A 0.9900
C26 H26B 0.9900
C27 H27A 0.9800
C27 H27B 0.9800
C27 H27C 0.9800
C28 H28A 0.9800
C28 H28B 0.9800
C28 H28C 0.9800
C25' C26' 1.368(10)
C25' H25C 0.9900
C25' H25D 0.9900
C26' H26C 0.9900
C26' H26D 0.9900
C27' H27D 0.9800
C27' H27E 0.9800
C27' H27F 0.9800
C28' H28D 0.9800
C28' H28E 0.9800
C28' H28F 0.9800
